data_7702667
loop_
_publ_author_name
'Liu, Hong-Ke'
'Hu, Jun'
'Wang, Tian-Wei'
'Yu, Xiao-Lan'
'Liu, Jun'
'Kang, Beisheng'

_publ_section_title
;
 Synthesis and crystal structures of silver(i), palladium(ii), zinc(ii)
 and cobalt(ii) complexes of the ditoptic ligand
 1,3-bis(imidazol-1-ylmethyl)-2,4,6-trimethylbenzene
;
_journal_issue 23
_journal_name_full 'Journal of the Chemical Society, Dalton Transactions'
_journal_page_first 3534
_journal_paper_doi 10.1039/b104833n
_journal_year 2001
_chemical_formula_sum 'C38 H46 Ag2 F12 N10 P2'
_chemical_formula_weight 1148.51
_space_group_IT_number 2
_space_group_name_Hall '-P 1'
_space_group_name_H-M_alt 'P -1'
_symmetry_cell_setting triclinic
_symmetry_space_group_name_H-M 'P -1'
_atom_sites_solution_hydrogens geom
_atom_sites_solution_primary direct
_atom_sites_solution_secondary difmap
_audit_creation_method SHELXL
_cell_angle_alpha 98.37(3)
_cell_angle_beta 101.74(3)
_cell_angle_gamma 102.62(3)
_cell_formula_units_Z 2
_cell_length_a 8.799(2)
_cell_length_b 9.907(2)
_cell_length_c 13.853(3)
_cell_measurement_temperature 293(2)
_cell_volume 1130.7(5)
_computing_structure_refinement 'SHELXL-93 (Sheldrick, 1993)'
_computing_structure_solution 'SHELXS-86 (Sheldrick, 1990)'
_diffrn_ambient_temperature 293(2)
_diffrn_radiation_monochromator graphite
_diffrn_radiation_source 'fine-focus sealed tube'
_diffrn_radiation_type MoK\a
_diffrn_radiation_wavelength 0.71073
_diffrn_reflns_av_R_equivalents 0.0504
_diffrn_reflns_av_sigmaI/netI 0.0631
_diffrn_reflns_limit_h_max 10
_diffrn_reflns_limit_h_min -11
_diffrn_reflns_limit_k_max 12
_diffrn_reflns_limit_k_min -9
_diffrn_reflns_limit_l_max 17
_diffrn_reflns_limit_l_min -14
_diffrn_reflns_number 6383
_diffrn_reflns_theta_max 27.24
_diffrn_reflns_theta_min 4.08
_exptl_absorpt_coefficient_mu 1.028
_exptl_crystal_colour colorless
_exptl_crystal_density_diffrn 1.687
_exptl_crystal_F_000 576
_exptl_crystal_size_max 0.39
_exptl_crystal_size_mid 0.11
_exptl_crystal_size_min 0.06
_refine_diff_density_max 2.075
_refine_diff_density_min -1.058
_refine_diff_density_rms 0.186
_refine_ls_extinction_method none
_refine_ls_goodness_of_fit_all 1.001
_refine_ls_goodness_of_fit_obs 1.119
_refine_ls_matrix_type full
_refine_ls_number_parameters 292
_refine_ls_number_reflns 4742
_refine_ls_number_restraints 0
_refine_ls_restrained_S_all 1.119
_refine_ls_restrained_S_obs 1.119
_refine_ls_R_factor_all 0.1057
_refine_ls_R_factor_obs 0.0757
_refine_ls_shift/esd_max 0.199
_refine_ls_shift/esd_mean 0.023
_refine_ls_structure_factor_coef Fsqd
_refine_ls_weighting_details 'w=1/[\s^2^(Fo^2^)+(0.1564P)^2^+0.0000P] where P=(Fo^2^+2Fc^2^)/3'
_refine_ls_weighting_scheme calc
_refine_ls_wR_factor_all 0.2532
_refine_ls_wR_factor_obs 0.2062
_reflns_number_observed 3157
_reflns_number_total 4748
_reflns_observed_criterion >2sigma(I)
_cod_data_source_file b104833n.txt
_cod_data_source_block Compound_1
_cod_depositor_comments
;
The following automatic conversions were performed:

data item '_refine_ls_weighting_scheme' value 'calc
w=1/[\s^2^(Fo^2^)+(0.1564P)^2^+0.0000P] where P=(Fo^2^+2Fc^2^)/3' was
changed to 'calc'. A new data item '_refine_ls_weighting_details' was
created with the value set to
'w=1/[\s^2^(Fo^2^)+(0.1564P)^2^+0.0000P] where P=(Fo^2^+2Fc^2^)/3'.

Automatic conversion script
Id: cif_fix_values 6909 2019-04-08 15:41:33Z antanas 
;
_cod_original_cell_volume 1130.7(4)
_cod_original_sg_symbol_H-M P-1
_cod_database_code 7702667

loop_
_symmetry_equiv_pos_as_xyz
'x, y, z'
'-x, -y, -z'

loop_
_atom_site_aniso_label
_atom_site_aniso_U_11
_atom_site_aniso_U_22
_atom_site_aniso_U_33
_atom_site_aniso_U_23
_atom_site_aniso_U_13
_atom_site_aniso_U_12
Ag1 0.0578(4) 0.0684(4) 0.0551(4) 0.0118(3) 0.0116(2) 0.0414(3)
N4 0.059(3) 0.067(4) 0.045(3) 0.016(3) 0.012(2) 0.037(3)
N2 0.040(3) 0.051(3) 0.045(3) 0.009(2) 0.002(2) 0.023(2)
C14 0.034(3) 0.041(3) 0.068(4) 0.015(3) 0.010(3) 0.021(3)
C13 0.064(5) 0.082(5) 0.046(3) 0.018(3) 0.010(3) 0.042(4)
C12 0.046(4) 0.047(4) 0.056(4) 0.003(3) 0.005(3) 0.027(3)
C11 0.037(3) 0.054(4) 0.057(4) 0.017(3) 0.009(3) 0.029(3)
C10 0.041(3) 0.041(3) 0.053(3) 0.008(3) 0.007(3) 0.024(3)
C9 0.039(3) 0.050(4) 0.064(4) 0.019(3) 0.014(3) 0.024(3)
C8 0.041(4) 0.044(4) 0.074(4) 0.009(3) 0.008(3) 0.015(3)
C7 0.052(4) 0.059(4) 0.044(3) 0.010(3) 0.006(3) 0.032(3)
C4 0.046(4) 0.065(4) 0.060(4) 0.005(3) 0.001(3) 0.033(3)
C1 0.077(5) 0.094(6) 0.041(3) 0.013(4) 0.014(3) 0.048(5)
C17 0.062(5) 0.047(4) 0.089(6) 0.014(4) 0.013(4) 0.005(4)
C16 0.075(5) 0.070(5) 0.060(4) -0.004(4) -0.005(4) 0.035(4)
C15 0.061(5) 0.069(5) 0.089(6) 0.028(4) 0.034(4) 0.021(4)
P1 0.0473(13) 0.0508(14) 0.0443(11) 0.0112(10) 0.0127(10) 0.0211(11)
P2 0.109(3) 0.069(2) 0.062(2) 0.0267(15) 0.023(2) 0.041(2)
F3 0.071(3) 0.077(3) 0.067(3) 0.027(2) 0.023(2) 0.015(2)
F2 0.117(5) 0.168(6) 0.109(4) 0.073(4) 0.060(4) 0.106(5)
F9 0.146(6) 0.131(5) 0.080(4) 0.050(4) 0.043(4) 0.053(5)
F1 0.132(5) 0.080(4) 0.063(3) 0.004(3) 0.003(3) -0.015(4)
F8 0.126(6) 0.172(7) 0.120(5) 0.079(5) 0.037(4) 0.083(5)
F7 0.174(8) 0.080(4) 0.136(6) 0.001(4) 0.066(5) 0.017(4)
N1 0.047(3) 0.061(3) 0.049(3) 0.014(3) 0.017(2) 0.029(3)
C3 0.052(4) 0.059(4) 0.058(4) 0.021(3) 0.022(3) 0.031(3)
C2 0.049(4) 0.084(5) 0.066(4) 0.031(4) 0.022(3) 0.044(4)
N3 0.043(3) 0.062(4) 0.052(3) 0.016(3) 0.012(2) 0.030(3)
C6 0.070(5) 0.070(5) 0.051(4) 0.021(3) 0.025(3) 0.034(4)
C5 0.065(5) 0.082(6) 0.056(4) 0.022(4) 0.028(4) 0.035(4)
N1W 0.113(7) 0.099(7) 0.100(6) 0.029(5) 0.038(5) 0.047(6)
C2W 0.090(7) 0.085(7) 0.071(5) 0.011(5) 0.020(5) 0.029(6)
C1W 0.095(8) 0.096(8) 0.119(8) 0.024(7) 0.010(7) 0.046(6)

loop_
_atom_site_label
_atom_site_type_symbol
_atom_site_fract_x
_atom_site_fract_y
_atom_site_fract_z
_atom_site_U_iso_or_equiv
_atom_site_thermal_displace_type
_atom_site_occupancy
_atom_site_calc_flag
_atom_site_refinement_flags
Ag1 Ag 0.00010(7) -0.54988(6) 0.21746(4) 0.0567(3) Uani 1 d .
N4 N -0.1933(8) -0.4545(7) 0.1947(4) 0.0532(14) Uani 1 d .
N2 N -0.3552(6) -0.3169(6) 0.2170(4) 0.0450(12) Uani 1 d .
C14 C -0.4318(7) -0.2082(7) 0.4494(5) 0.0457(15) Uani 1 d .
C13 C -0.3763(10) -0.3604(9) 0.1151(5) 0.060(2) Uani 1 d .
H13A H -0.4536(10) -0.3397(9) 0.0635(5) 0.080 Uiso 1 d R
C12 C -0.2612(8) -0.0028(7) 0.5682(5) 0.049(2) Uani 1 d .
C11 C -0.3800(7) -0.1273(7) 0.5479(5) 0.0463(15) Uani 1 d .
C10 C -0.3732(8) -0.1562(7) 0.3718(5) 0.0437(14) Uani 1 d .
C9 C -0.2543(8) -0.0319(7) 0.3917(5) 0.0477(15) Uani 1 d .
C8 C -0.1966(8) 0.0424(7) 0.4915(6) 0.053(2) Uani 1 d .
H8A H -0.1119(8) 0.1276(7) 0.5073(6) 0.080 Uiso 1 d R
C7 C -0.2436(8) -0.3760(8) 0.2620(5) 0.049(2) Uani 1 d .
H7A H -0.2029(8) -0.3610(8) 0.3335(5) 0.080 Uiso 1 d R
C4 C -0.4492(9) -0.2306(8) 0.2632(5) 0.056(2) Uani 1 d .
H4A H -0.5522(9) -0.2912(8) 0.2599(5) 0.080 Uiso 1 d R
H4B H -0.4660(9) -0.1611(8) 0.2235(5) 0.080 Uiso 1 d R
C1 C -0.2797(11) -0.4454(10) 0.1021(5) 0.067(2) Uani 1 d .
H1A H -0.2677(11) -0.4876(10) 0.0381(5) 0.080 Uiso 1 d R
C17 C -0.5512(11) -0.3507(8) 0.4281(7) 0.068(2) Uani 1 d .
H17A H -0.5754(11) -0.3934(8) 0.3581(7) 0.080 Uiso 1 d R
H17B H -0.5040(11) -0.4095(8) 0.4679(7) 0.080 Uiso 1 d R
H17C H -0.6483(11) -0.3402(8) 0.4462(7) 0.080 Uiso 1 d R
C16 C -0.1991(11) 0.0895(9) 0.6731(6) 0.071(2) Uani 1 d .
H16A H -0.2528(11) 0.0447(9) 0.7183(6) 0.080 Uiso 1 d R
H16B H -0.0854(11) 0.1027(9) 0.6962(6) 0.080 Uiso 1 d R
H16C H -0.2222(11) 0.1795(9) 0.6709(6) 0.080 Uiso 1 d R
C15 C -0.1865(11) 0.0270(10) 0.3107(7) 0.069(2) Uani 1 d .
H15A H -0.2382(11) -0.0370(10) 0.2478(7) 0.080 Uiso 1 d R
H15B H -0.2073(11) 0.1175(10) 0.3073(7) 0.080 Uiso 1 d R
H15C H -0.0728(11) 0.0365(10) 0.3243(7) 0.080 Uiso 1 d R
P1 P 0.0000 -0.5000 0.5000 0.0457(5) Uani 1 d S
P2 P -0.5000 0.0000 0.0000 0.0751(9) Uani 1 d S
F3 F 0.0645(6) -0.4073(5) 0.4242(3) 0.0700(12) Uani 1 d .
F2 F -0.1437(8) -0.4285(8) 0.4971(5) 0.110(2) Uani 1 d .
F9 F -0.5492(10) -0.0116(8) 0.1036(4) 0.111(2) Uani 1 d .
F1 F 0.1057(9) -0.3840(6) 0.5934(4) 0.102(2) Uani 1 d .
F8 F -0.3481(10) -0.0554(10) 0.0372(6) 0.126(3) Uani 1 d .
F7 F -0.5988(12) -0.1576(7) -0.0452(6) 0.130(3) Uani 1 d .
N1 N -0.3729(7) -0.2508(6) 0.6942(4) 0.0487(13) Uani 1 d .
C3 C -0.2386(9) -0.2879(8) 0.6898(5) 0.051(2) Uani 1 d .
H3A H -0.1761(9) -0.2637(8) 0.6426(5) 0.080 Uiso 1 d R
C2 C -0.4616(9) -0.1705(9) 0.6306(6) 0.059(2) Uani 1 d .
H2A H -0.5691(9) -0.2263(9) 0.5995(6) 0.080 Uiso 1 d R
H2B H -0.4675(9) -0.0872(9) 0.6733(6) 0.080 Uiso 1 d R
N3 N 0.1956(7) -0.6452(6) 0.2386(4) 0.0493(13) Uani 1 d .
C6 C 0.3108(10) -0.6374(9) 0.1847(5) 0.059(2) Uani 1 d .
H6A H 0.3054(10) -0.6000(9) 0.1243(5) 0.080 Uiso 1 d R
C5 C -0.4216(10) -0.3002(9) 0.7736(5) 0.062(2) Uani 1 d .
H5A H -0.5169(10) -0.2934(9) 0.7955(5) 0.080 Uiso 1 d R
N1W N -0.1616(13) -0.6366(11) -0.0942(7) 0.098(3) Uani 1 d .
C2W C -0.1081(14) -0.7210(12) -0.0682(7) 0.081(3) Uani 1 d .
C1W C -0.0433(15) -0.8374(13) -0.0355(10) 0.102(3) Uani 1 d .

loop_
_atom_type_symbol
_atom_type_description
_atom_type_scat_dispersion_real
_atom_type_scat_dispersion_imag
_atom_type_scat_source
C C 0.0033 0.0016 'International Tables Vol C Tables 4.2.6.8 and 6.1.1.4'
H H 0.0000 0.0000 'International Tables Vol C Tables 4.2.6.8 and 6.1.1.4'
N N 0.0061 0.0033 'International Tables Vol C Tables 4.2.6.8 and 6.1.1.4'
F F 0.0171 0.0103 'International Tables Vol C Tables 4.2.6.8 and 6.1.1.4'
P P 0.1023 0.0942 'International Tables Vol C Tables 4.2.6.8 and 6.1.1.4'
Ag Ag -0.8971 1.1015 'International Tables Vol C Tables 4.2.6.8 and 6.1.1.4'

loop_
_geom_angle_atom_site_label_1
_geom_angle_atom_site_label_2
_geom_angle_atom_site_label_3
_geom_angle
_geom_angle_site_symmetry_1
_geom_angle_site_symmetry_3
N4 Ag1 N3 179.2(2) . .
C7 N4 C1 105.5(6) . .
C7 N4 Ag1 129.1(4) . .
C1 N4 Ag1 124.9(5) . .
C7 N2 C13 106.2(5) . .
C7 N2 C4 128.9(5) . .
C13 N2 C4 124.7(5) . .
C10 C14 C11 119.9(6) . .
C10 C14 C17 120.4(7) . .
C11 C14 C17 119.7(7) . .
C1 C13 N2 107.6(6) . .
C11 C12 C8 120.0(6) . .
C11 C12 C16 121.9(7) . .
C8 C12 C16 118.1(7) . .
C12 C11 C14 119.2(6) . .
C12 C11 C2 119.9(6) . .
C14 C11 C2 120.8(6) . .
C9 C10 C14 120.9(6) . .
C9 C10 C4 119.0(6) . .
C14 C10 C4 119.9(6) . .
C10 C9 C8 118.1(6) . .
C10 C9 C15 122.7(7) . .
C8 C9 C15 119.2(7) . .
C12 C8 C9 121.6(6) . .
N4 C7 N2 111.4(6) . .
N2 C4 C10 115.3(5) . .
C13 C1 N4 109.3(6) . .
F1 P1 F1 180.0 2_546 .
F1 P1 F2 89.4(4) 2_546 .
F1 P1 F2 90.6(4) . .
F1 P1 F2 90.6(4) 2_546 2_546
F1 P1 F2 89.4(4) . 2_546
F2 P1 F2 180.000(2) . 2_546
F1 P1 F3 88.8(3) 2_546 .
F1 P1 F3 91.2(3) . .
F2 P1 F3 90.3(3) . .
F2 P1 F3 89.7(3) 2_546 .
F1 P1 F3 91.2(3) 2_546 2_546
F1 P1 F3 88.8(3) . 2_546
F2 P1 F3 89.7(3) . 2_546
F2 P1 F3 90.3(3) 2_546 2_546
F3 P1 F3 180.0 . 2_546
F7 P2 F7 180.0 . 2_455
F7 P2 F8 88.8(5) . .
F7 P2 F8 91.2(5) 2_455 .
F7 P2 F8 91.2(5) . 2_455
F7 P2 F8 88.8(5) 2_455 2_455
F8 P2 F8 180.0 . 2_455
F7 P2 F9 90.0(4) . 2_455
F7 P2 F9 90.0(4) 2_455 2_455
F8 P2 F9 89.7(4) . 2_455
F8 P2 F9 90.3(4) 2_455 2_455
F7 P2 F9 90.0(4) . .
F7 P2 F9 90.0(4) 2_455 .
F8 P2 F9 90.3(4) . .
F8 P2 F9 89.7(4) 2_455 .
F9 P2 F9 180.0 2_455 .
C3 N1 C5 106.6(6) . .
C3 N1 C2 130.1(6) . .
C5 N1 C2 123.4(6) . .
N1 C3 N3 111.9(6) . 2_546
N1 C2 C11 112.5(5) . .
C3 N3 C6 106.1(5) 2_546 .
C3 N3 Ag1 127.4(5) 2_546 .
C6 N3 Ag1 126.3(5) . .
C5 C6 N3 108.5(6) 2_546 .
C6 C5 N1 106.9(7) 2_546 .
N1W C2W C1W 177.7(13) . .

loop_
_geom_bond_atom_site_label_1
_geom_bond_atom_site_label_2
_geom_bond_distance
_geom_bond_site_symmetry_2
Ag1 N4 2.112(6) .
Ag1 N3 2.126(5) .
N4 C7 1.333(8) .
N4 C1 1.377(9) .
N2 C7 1.344(8) .
N2 C13 1.377(9) .
N2 C4 1.479(8) .
C14 C10 1.399(10) .
C14 C11 1.408(10) .
C14 C17 1.513(11) .
C13 C1 1.340(11) .
C12 C11 1.381(11) .
C12 C8 1.387(10) .
C12 C16 1.523(10) .
C11 C2 1.535(10) .
C10 C9 1.382(10) .
C10 C4 1.518(9) .
C9 C8 1.402(10) .
C9 C15 1.504(10) .
P1 F1 1.572(5) 2_546
P1 F1 1.572(5) .
P1 F2 1.575(5) .
P1 F2 1.575(5) 2_546
P1 F3 1.601(4) .
P1 F3 1.601(4) 2_546
P2 F7 1.577(7) .
P2 F7 1.577(7) 2_455
P2 F8 1.574(7) .
P2 F8 1.574(7) 2_455
P2 F9 1.594(6) 2_455
P2 F9 1.594(6) .
N1 C3 1.322(8) .
N1 C5 1.375(9) .
N1 C2 1.488(8) .
C3 N3 1.309(9) 2_546
N3 C3 1.309(9) 2_546
N3 C6 1.372(9) .
C6 C5 1.344(11) 2_546
C5 C6 1.344(11) 2_546
N1W C2W 1.114(13) .
C2W C1W 1.48(2) .
